data_9016062
loop_
_publ_author_name
'Averbuch-Pouchot M'
'El-Horr N'
'Guitel, J.'

_publ_section_title
;
 Structures of Mercury Dichloride - Dipotassium Dichromate (1/1),
 Hg Cl2 K2 Cr2 O7, and Mercury Dichloride - Diammonium Dichromate
 (1/1), Hg Cl2 ((N H4)2 Cr2 O7)
 _cod_database_code 1008241
;
_journal_name_full 'Acta Crystallographica, Section C'
_journal_page_first 725
_journal_page_last 728
_journal_paper_doi 10.1107/S0108270184005497
_journal_volume 40
_journal_year 1984
_chemical_formula_sum 'Cl2 Cr2 Hg N2 O7'
_space_group_IT_number 14
_symmetry_space_group_name_Hall '-P 2yab'
_symmetry_space_group_name_H-M 'P 1 21/a 1'
_cell_angle_alpha 90
_cell_angle_beta 96.02
_cell_angle_gamma 90
_cell_length_a 14.891
_cell_length_b 7.604
_cell_length_c 9.620
_cell_formula_units_Z 4
_cell_volume 1083.277
_database_code_amcsd 0016163
_exptl_crystal_density_diffrn 3.161
_cod_duplicate_entry 1008241
_cod_original_formula_sum 'Hg Cr2 Cl2 O7 N2'
_cod_database_code 9016062
_amcsd_formula_title 'Cl2 Cr2 H8 Hg N2 O7'

loop_
_space_group_symop_operation_xyz
x,y,z
1/2+x,1/2-y,z
1/2-x,1/2+y,-z
-x,-y,-z

loop_
_atom_site_label
_atom_site_fract_x
_atom_site_fract_y
_atom_site_fract_z
Hg1 0.06039 0.11953 0.16122
Cr1 0.02560 0.37700 0.79050
Cr2 0.12200 0.30990 0.51910
Cl1 0.40420 0.37630 0.11190
Cl2 0.21630 0.10110 0.19920
O1 0.06500 0.44800 0.63140
O2 0.45550 0.28800 0.75190
O3 0.10890 0.32500 0.90090
O4 0.02650 0.46400 0.14900
O5 0.05130 0.17600 0.43330
O6 0.16900 0.43500 0.41450
O7 0.19870 0.19700 0.61180
N1 0.36390 0.31100 0.46700
N2 0.29260 0.10200 0.87700

loop_
_cod_related_entry_id
_cod_related_entry_database
_cod_related_entry_code
1 AMCSD 0016163
